data_4074077
loop_
_publ_author_name
'Acosta-Ram\'irez, Alberto'
'Mu\~noz-Hern\'andez, Miguel'
'Jones, William D.'
'Garc\'ia, Juventino J.'

_publ_section_title
;
 Catalytic Isomerization of 2-Methyl-3-butenenitrile by Nickel Systems
 Using Bis-diphosphinoferrocene Ligands:&#x00A0; Evidence for Hemilability
;
_journal_issue 24
_journal_name_full Organometallics
_journal_page_first 5766
_journal_paper_doi 10.1021/om700928y
_journal_volume 26
_journal_year 2007
_chemical_formula_sum 'C38.5 H47 Cl2 Fe N Ni P2 Zn'
_chemical_formula_weight 836.54
_chemical_name_common 'complex 3'
_chemical_name_systematic
; 
 ? 
;
_space_group_IT_number 14
_symmetry_cell_setting monoclinic
_symmetry_space_group_name_Hall '-P 2ybc'
_symmetry_space_group_name_H-M 'P 1 21/c 1'
_atom_sites_solution_hydrogens geom
_atom_sites_solution_primary direct
_atom_sites_solution_secondary difmap
_audit_creation_method SHELXL-97
_cell_angle_alpha 90.00
_cell_angle_beta 103.064(4)
_cell_angle_gamma 90.00
_cell_formula_units_Z 4
_cell_length_a 19.301(3)
_cell_length_b 9.7826(18)
_cell_length_c 20.697(4)
_cell_measurement_temperature 100(2)
_cell_volume 3806.7(12)
_computing_structure_refinement 'SHELXL-97 (Sheldrick, 1997)'
_computing_structure_solution 'SHELXS-97 (Sheldrick, 1990)'
_diffrn_ambient_temperature 100(2)
_diffrn_measured_fraction_theta_full 0.992
_diffrn_measured_fraction_theta_max 0.992
_diffrn_radiation_monochromator graphite
_diffrn_radiation_source 'fine-focus sealed tube'
_diffrn_radiation_type MoK\a
_diffrn_radiation_wavelength 0.71073
_diffrn_reflns_av_R_equivalents 0.0684
_diffrn_reflns_av_sigmaI/netI 0.0867
_diffrn_reflns_limit_h_max 22
_diffrn_reflns_limit_h_min -22
_diffrn_reflns_limit_k_max 10
_diffrn_reflns_limit_k_min -11
_diffrn_reflns_limit_l_max 24
_diffrn_reflns_limit_l_min -18
_diffrn_reflns_number 17795
_diffrn_reflns_theta_full 25.01
_diffrn_reflns_theta_max 25.01
_diffrn_reflns_theta_min 1.08
_exptl_absorpt_coefficient_mu 1.743
_exptl_absorpt_correction_type none
_exptl_crystal_density_diffrn 1.460
_exptl_crystal_density_method 'not measured'
_exptl_crystal_F_000 1732
_exptl_crystal_size_max .21
_exptl_crystal_size_mid .17
_exptl_crystal_size_min .13
_refine_diff_density_max 1.463
_refine_diff_density_min -0.636
_refine_diff_density_rms 0.120
_refine_ls_extinction_method none
_refine_ls_goodness_of_fit_ref 1.107
_refine_ls_hydrogen_treatment mixed
_refine_ls_matrix_type full
_refine_ls_number_parameters 443
_refine_ls_number_reflns 6670
_refine_ls_number_restraints 8
_refine_ls_restrained_S_all 1.106
_refine_ls_R_factor_all 0.1016
_refine_ls_R_factor_gt 0.0740
_refine_ls_shift/su_max 0.005
_refine_ls_shift/su_mean 0.000
_refine_ls_structure_factor_coef Fsqd
_refine_ls_weighting_details 'calc w=1/[\s^2^(Fo^2^)+(0.0660P)^2^+3.6623P] where P=(Fo^2^+2Fc^2^)/3'
_refine_ls_weighting_scheme calc
_refine_ls_wR_factor_gt 0.1501
_refine_ls_wR_factor_ref 0.1627
_reflns_number_gt 5042
_reflns_number_total 6670
_reflns_threshold_expression >2sigma(I)
_cod_data_source_file om700928y-file001.cif
_cod_data_source_block ja204m
_cod_original_sg_symbol_H-M P2(1)/c
_cod_original_formula_sum 'C38.50 H47 Cl2 Fe N Ni P2 Zn'
_cod_database_code 4074077

loop_
_symmetry_equiv_pos_as_xyz
'x, y, z'
'-x, y+1/2, -z+1/2'
'-x, -y, -z'
'x, -y-1/2, z-1/2'

loop_
_atom_site_label
_atom_site_type_symbol
_atom_site_fract_x
_atom_site_fract_y
_atom_site_fract_z
_atom_site_U_iso_or_equiv
_atom_site_adp_type
_atom_site_occupancy
_atom_site_symmetry_multiplicity
_atom_site_calc_flag
_atom_site_refinement_flags
_atom_site_disorder_assembly
_atom_site_disorder_group
Zn1 Zn 0.69683(4) 0.35973(8) 0.21914(4) 0.0272(2) Uani 1 1 d . A .
Cl1 Cl 0.61531(8) 0.19493(17) 0.21522(9) 0.0349(4) Uani 1 1 d . . .
Cl2 Cl 0.78900(10) 0.29512(18) 0.17563(11) 0.0479(5) Uani 1 1 d . . .
Ni1 Ni 0.81906(5) 0.49044(9) 0.45130(4) 0.0316(2) Uani 1 1 d D . .
Fe1 Fe 0.76269(4) 0.82823(9) 0.28142(5) 0.0243(2) Uani 1 1 d . A .
P1 P 0.86876(8) 0.67632(18) 0.42538(8) 0.0249(4) Uani 1 1 d . A .
P2 P 0.64802(8) 0.57965(18) 0.17327(8) 0.0255(4) Uani 1 1 d . . .
N1 N 0.7418(3) 0.3982(6) 0.3150(3) 0.0359(14) Uani 1 1 d . . .
C1 C 0.9350(3) 0.6499(6) 0.3761(3) 0.0214(14) Uani 1 1 d . . .
C2 C 0.9348(3) 0.5304(7) 0.3403(3) 0.0286(15) Uani 1 1 d . A .
H2 H 0.9004 0.4618 0.3419 0.034 Uiso 1 1 calc R . .
C3 C 0.9844(3) 0.5098(8) 0.3020(3) 0.0357(17) Uani 1 1 d . . .
H3 H 0.9837 0.4275 0.2774 0.043 Uiso 1 1 calc R A .
C4 C 1.0350(3) 0.6092(8) 0.2996(3) 0.0341(17) Uani 1 1 d . A .
H4 H 1.0691 0.5952 0.2735 0.041 Uiso 1 1 calc R . .
C5 C 1.0355(3) 0.7282(7) 0.3351(3) 0.0300(16) Uani 1 1 d . . .
H5 H 1.0697 0.7968 0.3328 0.036 Uiso 1 1 calc R A .
C6 C 0.9868(3) 0.7495(6) 0.3740(3) 0.0243(14) Uani 1 1 d . A .
H6 H 0.9884 0.8311 0.3991 0.029 Uiso 1 1 calc R . .
C7 C 0.9157(3) 0.7731(7) 0.4972(3) 0.0287(15) Uani 1 1 d . . .
C8 C 0.9846(4) 0.7407(7) 0.5307(3) 0.0349(17) Uani 1 1 d . A .
H8 H 1.0107 0.6745 0.5124 0.042 Uiso 1 1 calc R . .
C9 C 1.0159(4) 0.8033(7) 0.5904(4) 0.044(2) Uani 1 1 d . . .
H9 H 1.0636 0.7823 0.6121 0.052 Uiso 1 1 calc R A .
C10 C 0.9774(4) 0.8956(8) 0.6178(4) 0.045(2) Uani 1 1 d . A .
H10 H 0.9979 0.9361 0.6594 0.054 Uiso 1 1 calc R . .
C11 C 0.9096(4) 0.9298(9) 0.5857(4) 0.049(2) Uani 1 1 d . . .
H11 H 0.8837 0.9946 0.6051 0.058 Uiso 1 1 calc R A .
C12 C 0.8783(4) 0.8706(8) 0.5250(3) 0.0393(18) Uani 1 1 d . A .
H12 H 0.8317 0.8965 0.5026 0.047 Uiso 1 1 calc R . .
C13 C 0.8066(3) 0.8004(7) 0.3805(3) 0.0271(15) Uani 1 1 d . . .
C14 C 0.8226(4) 0.9337(7) 0.3596(3) 0.0335(17) Uani 1 1 d . A .
H14 H 0.8711 0.9720 0.3623 0.040 Uiso 1 1 calc R . .
C15 C 0.7567(4) 1.0027(8) 0.3346(4) 0.045(2) Uani 1 1 d . . .
H15 H 0.7511 1.0978 0.3164 0.054 Uiso 1 1 calc R A .
C16 C 0.7009(4) 0.9128(8) 0.3398(4) 0.044(2) Uani 1 1 d . A .
H16 H 0.6489 0.9332 0.3256 0.053 Uiso 1 1 calc R . .
C17 C 0.7308(3) 0.7891(7) 0.3681(3) 0.0299(16) Uani 1 1 d . A .
H17 H 0.7037 0.7069 0.3772 0.036 Uiso 1 1 calc R . .
C18 C 0.8295(3) 0.7978(7) 0.2188(3) 0.0290(15) Uani 1 1 d . . .
H18 H 0.8825 0.8036 0.2310 0.035 Uiso 1 1 calc R A .
C19 C 0.7819(4) 0.9076(7) 0.1956(3) 0.0338(16) Uani 1 1 d . A .
H19 H 0.7959 1.0041 0.1890 0.041 Uiso 1 1 calc R . .
C20 C 0.7115(3) 0.8571(6) 0.1836(3) 0.0263(15) Uani 1 1 d . . .
H20 H 0.6672 0.9117 0.1672 0.032 Uiso 1 1 calc R A .
C21 C 0.7149(3) 0.7136(6) 0.1985(3) 0.0227(14) Uani 1 1 d . A .
C22 C 0.7881(3) 0.6778(6) 0.2205(3) 0.0230(14) Uani 1 1 d . A .
H22 H 0.8070 0.5849 0.2349 0.028 Uiso 1 1 calc R . .
C23 C 0.5639(3) 0.6261(7) 0.1997(4) 0.0332(17) Uani 1 1 d . . .
C24 C 0.5780(3) 0.5869(8) 0.2737(3) 0.0378(18) Uani 1 1 d . . .
H24A H 0.6195 0.6371 0.2985 0.057 Uiso 1 1 calc R . .
H24B H 0.5870 0.4884 0.2786 0.057 Uiso 1 1 calc R . .
H24C H 0.5363 0.6103 0.2912 0.057 Uiso 1 1 calc R . .
C25 C 0.5438(4) 0.7769(7) 0.1922(4) 0.0430(19) Uani 1 1 d . . .
H25A H 0.5006 0.7925 0.2086 0.065 Uiso 1 1 calc R . .
H25B H 0.5350 0.8027 0.1453 0.065 Uiso 1 1 calc R . .
H25C H 0.5827 0.8323 0.2178 0.065 Uiso 1 1 calc R . .
C26 C 0.5023(3) 0.5342(8) 0.1629(4) 0.0421(19) Uani 1 1 d . . .
H26A H 0.4617 0.5435 0.1837 0.063 Uiso 1 1 calc R . .
H26B H 0.5180 0.4387 0.1655 0.063 Uiso 1 1 calc R . .
H26C H 0.4882 0.5622 0.1163 0.063 Uiso 1 1 calc R . .
C27 C 0.6350(3) 0.5808(7) 0.0803(3) 0.0311(16) Uani 1 1 d . . .
C28 C 0.7086(4) 0.5952(8) 0.0643(3) 0.0383(18) Uani 1 1 d . . .
H28A H 0.7042 0.5837 0.0165 0.057 Uiso 1 1 calc R . .
H28B H 0.7406 0.5250 0.0883 0.057 Uiso 1 1 calc R . .
H28C H 0.7281 0.6859 0.0779 0.057 Uiso 1 1 calc R . .
C29 C 0.6032(4) 0.4412(8) 0.0539(3) 0.0415(19) Uani 1 1 d . . .
H29A H 0.5545 0.4342 0.0600 0.062 Uiso 1 1 calc R . .
H29B H 0.6322 0.3675 0.0784 0.062 Uiso 1 1 calc R . .
H29C H 0.6029 0.4334 0.0067 0.062 Uiso 1 1 calc R . .
C30 C 0.5882(4) 0.6970(8) 0.0454(4) 0.046(2) Uani 1 1 d . . .
H30A H 0.5886 0.6970 -0.0019 0.069 Uiso 1 1 calc R . .
H30B H 0.6065 0.7846 0.0651 0.069 Uiso 1 1 calc R . .
H30C H 0.5393 0.6841 0.0505 0.069 Uiso 1 1 calc R . .
C31 C 0.7709(4) 0.4356(7) 0.3672(4) 0.0343(17) Uani 1 1 d . A .
C32 C 0.861(3) 0.512(4) 0.5491(5) 0.056(2) Uani 0.561(11) 1 d PD A 1
H32A H 0.9091 0.4741 0.5659 0.067 Uiso 0.561(11) 1 calc PR A 1
H32B H 0.8529 0.6006 0.5691 0.067 Uiso 0.561(11) 1 calc PR A 1
C33 C 0.8061(8) 0.4209(13) 0.5394(5) 0.054(3) Uani 0.561(11) 1 d PD A 1
H33A H 0.7619 0.4469 0.5540 0.064 Uiso 0.561(11) 1 calc PR A 1
C34 C 0.8035(7) 0.3073(11) 0.4963(6) 0.054(3) Uani 0.561(11) 1 d PD A 1
H34A H 0.8498 0.2573 0.5084 0.064 Uiso 0.561(11) 1 calc PR A 1
C35 C 0.7474(11) 0.2105(16) 0.4811(7) 0.056(2) Uani 0.561(11) 1 d PD A 1
H35A H 0.7539 0.1412 0.5162 0.084 Uiso 0.561(11) 1 calc PR A 1
H35B H 0.7478 0.1664 0.4387 0.084 Uiso 0.561(11) 1 calc PR A 1
H35C H 0.7018 0.2570 0.4780 0.084 Uiso 0.561(11) 1 calc PR A 1
C32' C 0.857(4) 0.498(5) 0.5501(6) 0.056(2) Uani 0.439(11) 1 d PD A 5
H32C H 0.9096 0.5060 0.5657 0.067 Uiso 0.439(11) 1 calc PR A 5
H32D H 0.8303 0.5535 0.5758 0.067 Uiso 0.439(11) 1 calc PR A 5
C33' C 0.8316(9) 0.3705(15) 0.5321(6) 0.054(3) Uani 0.439(11) 1 d PD A 5
H33B H 0.8661 0.2928 0.5367 0.064 Uiso 0.439(11) 1 calc PR A 5
C34' C 0.7618(7) 0.3505(14) 0.4935(7) 0.054(3) Uani 0.439(11) 1 d PD A 5
H34B H 0.7256 0.3967 0.5137 0.064 Uiso 0.439(11) 1 calc PR A 5
C35' C 0.7349(14) 0.228(2) 0.4607(9) 0.056(2) Uani 0.439(11) 1 d PD A 5
H35D H 0.7085 0.1770 0.4882 0.084 Uiso 0.439(11) 1 calc PR A 5
H35E H 0.7745 0.1717 0.4534 0.084 Uiso 0.439(11) 1 calc PR A 5
H35F H 0.7031 0.2495 0.4179 0.084 Uiso 0.439(11) 1 calc PR A 5
C36 C 0.6066(18) 0.486(4) 0.4412(16) 0.157(17) Uani 0.50 1 d P B -1
H36A H 0.6491 0.5161 0.4736 0.235 Uiso 0.50 1 calc PR B -1
H36B H 0.5986 0.5467 0.4024 0.235 Uiso 0.50 1 calc PR B -1
H36C H 0.6135 0.3923 0.4273 0.235 Uiso 0.50 1 calc PR B -1
C37 C 0.5362(8) 0.492(2) 0.4754(9) 0.066(6) Uani 0.50 1 d PG B -1
C38 C 0.4743(9) 0.5595(19) 0.4439(7) 0.088(8) Uani 0.50 1 d PG B -1
H38 H 0.4706 0.5978 0.4011 0.105 Uiso 0.50 1 calc PR B -1
C39 C 0.4179(7) 0.5707(17) 0.4751(10) 0.084(9) Uani 0.50 1 d PG B -1
H39 H 0.3756 0.6167 0.4536 0.101 Uiso 0.50 1 calc PR B -1
C40 C 0.4233(9) 0.5146(19) 0.5377(10) 0.065(6) Uani 0.50 1 d PG B -1
H40 H 0.3847 0.5222 0.5590 0.078 Uiso 0.50 1 calc PR B -1
C41 C 0.4851(12) 0.4473(18) 0.5692(7) 0.111(12) Uani 0.50 1 d PG B -1
H41 H 0.4889 0.4089 0.6121 0.133 Uiso 0.50 1 calc PR B -1
C42 C 0.5416(9) 0.436(2) 0.5381(8) 0.088(8) Uani 0.50 1 d PG B -1
H42 H 0.5839 0.3901 0.5596 0.105 Uiso 0.50 1 calc PR B -1

loop_
_atom_site_aniso_label
_atom_site_aniso_U_11
_atom_site_aniso_U_22
_atom_site_aniso_U_33
_atom_site_aniso_U_23
_atom_site_aniso_U_13
_atom_site_aniso_U_12
Zn1 0.0173(4) 0.0334(5) 0.0308(5) -0.0045(4) 0.0055(3) -0.0042(3)
Cl1 0.0210(8) 0.0367(10) 0.0462(11) 0.0005(8) 0.0058(8) -0.0078(7)
Cl2 0.0388(10) 0.0344(10) 0.0817(16) 0.0023(10) 0.0370(11) 0.0045(8)
Ni1 0.0308(5) 0.0397(6) 0.0228(5) 0.0055(4) 0.0033(4) -0.0067(4)
Fe1 0.0179(5) 0.0246(5) 0.0274(5) -0.0040(4) -0.0011(4) 0.0007(4)
P1 0.0225(9) 0.0337(10) 0.0175(9) -0.0008(7) 0.0024(7) -0.0015(7)
P2 0.0152(8) 0.0346(10) 0.0256(10) -0.0056(8) 0.0023(7) -0.0041(7)
N1 0.037(3) 0.036(4) 0.033(4) 0.001(3) 0.003(3) -0.006(3)
C1 0.018(3) 0.030(4) 0.013(3) 0.006(3) -0.005(2) 0.007(3)
C2 0.026(3) 0.036(4) 0.020(4) 0.005(3) -0.004(3) -0.002(3)
C3 0.031(4) 0.044(5) 0.029(4) -0.008(3) 0.000(3) 0.004(3)
C4 0.026(4) 0.060(5) 0.015(4) 0.001(3) 0.004(3) 0.009(3)
C5 0.018(3) 0.045(4) 0.024(4) 0.006(3) -0.001(3) -0.002(3)
C6 0.024(3) 0.025(3) 0.019(3) -0.001(3) -0.003(3) -0.002(3)
C7 0.028(4) 0.040(4) 0.018(3) 0.000(3) 0.002(3) -0.007(3)
C8 0.041(4) 0.031(4) 0.030(4) 0.004(3) 0.002(3) -0.005(3)
C9 0.050(5) 0.038(4) 0.030(4) 0.007(4) -0.017(4) -0.007(4)
C10 0.063(6) 0.050(5) 0.017(4) -0.002(4) 0.000(4) -0.020(4)
C11 0.046(5) 0.063(6) 0.038(5) -0.014(4) 0.011(4) -0.013(4)
C12 0.031(4) 0.057(5) 0.029(4) -0.013(4) 0.006(3) -0.007(4)
C13 0.025(3) 0.031(4) 0.024(4) -0.010(3) 0.003(3) 0.003(3)
C14 0.038(4) 0.025(4) 0.030(4) -0.008(3) -0.009(3) 0.000(3)
C15 0.052(5) 0.033(4) 0.040(5) -0.018(4) -0.008(4) 0.014(4)
C16 0.035(4) 0.057(5) 0.037(5) -0.020(4) 0.002(4) 0.015(4)
C17 0.027(4) 0.042(4) 0.021(4) -0.010(3) 0.007(3) 0.001(3)
C18 0.022(3) 0.035(4) 0.030(4) -0.003(3) 0.007(3) -0.004(3)
C19 0.042(4) 0.031(4) 0.027(4) 0.001(3) 0.005(3) -0.006(3)
C20 0.029(4) 0.032(4) 0.019(3) 0.001(3) 0.006(3) 0.001(3)
C21 0.018(3) 0.031(4) 0.016(3) -0.005(3) -0.002(3) -0.005(3)
C22 0.018(3) 0.030(4) 0.020(3) -0.002(3) 0.002(3) -0.003(3)
C23 0.009(3) 0.043(4) 0.049(5) -0.007(4) 0.007(3) -0.001(3)
C24 0.025(4) 0.050(5) 0.042(5) -0.008(4) 0.017(3) -0.009(3)
C25 0.022(4) 0.051(5) 0.058(5) -0.001(4) 0.013(4) 0.007(3)
C26 0.017(3) 0.055(5) 0.054(5) 0.000(4) 0.008(3) -0.002(3)
C27 0.024(4) 0.041(4) 0.026(4) -0.004(3) 0.001(3) -0.001(3)
C28 0.037(4) 0.053(5) 0.024(4) -0.005(3) 0.004(3) -0.005(4)
C29 0.038(4) 0.060(5) 0.025(4) -0.014(4) 0.002(3) -0.015(4)
C30 0.041(5) 0.055(5) 0.038(5) 0.004(4) -0.001(4) 0.000(4)
C31 0.034(4) 0.035(4) 0.033(4) 0.009(3) 0.004(3) -0.001(3)
C32 0.078(5) 0.067(6) 0.020(4) 0.012(3) 0.004(4) -0.014(5)
C33 0.072(8) 0.053(7) 0.032(5) 0.018(4) 0.004(5) -0.023(6)
C34 0.072(8) 0.053(7) 0.032(5) 0.018(4) 0.004(5) -0.023(6)
C35 0.078(5) 0.067(6) 0.020(4) 0.012(3) 0.004(4) -0.014(5)
C32' 0.078(5) 0.067(6) 0.020(4) 0.012(3) 0.004(4) -0.014(5)
C33' 0.072(8) 0.053(7) 0.032(5) 0.018(4) 0.004(5) -0.023(6)
C34' 0.072(8) 0.053(7) 0.032(5) 0.018(4) 0.004(5) -0.023(6)
C35' 0.078(5) 0.067(6) 0.020(4) 0.012(3) 0.004(4) -0.014(5)
C36 0.16(3) 0.23(4) 0.11(3) 0.02(2) 0.11(2) 0.07(3)
C37 0.061(15) 0.075(15) 0.050(14) 0.002(12) -0.014(11) -0.001(13)
C38 0.151(19) 0.042(7) 0.042(10) 0.003(7) -0.038(13) -0.002(9)
C39 0.096(19) 0.064(14) 0.10(2) -0.017(14) 0.048(16) 0.009(14)
C40 0.079(19) 0.054(13) 0.066(18) -0.005(12) 0.025(15) -0.010(14)
C41 0.17(4) 0.10(2) 0.065(18) -0.008(16) 0.04(2) 0.01(2)
C42 0.151(19) 0.042(7) 0.042(10) 0.003(7) -0.038(13) -0.002(9)

loop_
_atom_type_symbol
_atom_type_description
_atom_type_scat_dispersion_real
_atom_type_scat_dispersion_imag
_atom_type_scat_source
C C 0.0033 0.0016 'International Tables Vol C Tables 4.2.6.8 and 6.1.1.4'
H H 0.0000 0.0000 'International Tables Vol C Tables 4.2.6.8 and 6.1.1.4'
N N 0.0061 0.0033 'International Tables Vol C Tables 4.2.6.8 and 6.1.1.4'
P P 0.1023 0.0942 'International Tables Vol C Tables 4.2.6.8 and 6.1.1.4'
Cl Cl 0.1484 0.1585 'International Tables Vol C Tables 4.2.6.8 and 6.1.1.4'
Fe Fe 0.3463 0.8444 'International Tables Vol C Tables 4.2.6.8 and 6.1.1.4'
Ni Ni 0.3393 1.1124 'International Tables Vol C Tables 4.2.6.8 and 6.1.1.4'
Zn Zn 0.2839 1.4301 'International Tables Vol C Tables 4.2.6.8 and 6.1.1.4'

loop_
_geom_angle_atom_site_label_1
_geom_angle_atom_site_label_2
_geom_angle_atom_site_label_3
_geom_angle
N1 Zn1 Cl1 108.24(17)
N1 Zn1 Cl2 104.01(18)
Cl1 Zn1 Cl2 113.21(7)
N1 Zn1 P2 105.07(17)
Cl1 Zn1 P2 114.32(7)
Cl2 Zn1 P2 111.08(7)
C31 Ni1 C32 166.9(4)
C31 Ni1 C32' 162.4(4)
C32 Ni1 C32' 4.5(6)
C31 Ni1 C33' 123.5(5)
C32 Ni1 C33' 43.9(8)
C32' Ni1 C33' 39.5(6)
C31 Ni1 C33 127.8(4)
C32 Ni1 C33 39.5(6)
C32' Ni1 C33 35.3(9)
C33' Ni1 C33 21.1(8)
C31 Ni1 C34' 90.1(5)
C32 Ni1 C34' 77.0(7)
C32' Ni1 C34' 72.8(7)
C33' Ni1 C34' 40.6(4)
C33 Ni1 C34' 37.7(6)
C31 Ni1 C34 94.5(4)
C32 Ni1 C34 72.7(6)
C32' Ni1 C34 68.3(7)
C33' Ni1 C34 28.9(6)
C33 Ni1 C34 40.6(4)
C34' Ni1 C34 25.1(6)
C31 Ni1 P1 99.5(2)
C32 Ni1 P1 93.6(3)
C32' Ni1 P1 98.1(4)
C33' Ni1 P1 135.6(4)
C33 Ni1 P1 131.0(3)
C34' Ni1 P1 164.1(5)
C34 Ni1 P1 161.6(4)
C14 Fe1 C18 104.5(3)
C14 Fe1 C19 108.4(3)
C18 Fe1 C19 40.7(3)
C14 Fe1 C15 40.9(3)
C18 Fe1 C15 125.6(3)
C19 Fe1 C15 101.1(3)
C14 Fe1 C13 40.8(3)
C18 Fe1 C13 115.9(3)
C19 Fe1 C13 143.4(3)
C15 Fe1 C13 68.6(3)
C14 Fe1 C16 68.3(3)
C18 Fe1 C16 164.6(3)
C19 Fe1 C16 126.9(3)
C15 Fe1 C16 40.3(3)
C13 Fe1 C16 68.2(3)
C14 Fe1 C17 68.3(3)
C18 Fe1 C17 151.6(3)
C19 Fe1 C17 167.0(3)
C15 Fe1 C17 67.9(3)
C13 Fe1 C17 40.7(2)
C16 Fe1 C17 40.1(3)
C14 Fe1 C20 140.2(3)
C18 Fe1 C20 68.2(3)
C19 Fe1 C20 40.2(2)
C15 Fe1 C20 109.9(3)
C13 Fe1 C20 175.9(2)
C16 Fe1 C20 108.1(3)
C17 Fe1 C20 135.2(3)
C14 Fe1 C22 132.3(3)
C18 Fe1 C22 40.5(2)
C19 Fe1 C22 68.1(3)
C15 Fe1 C22 166.1(3)
C13 Fe1 C22 114.4(2)
C16 Fe1 C22 153.4(3)
C17 Fe1 C22 123.9(3)
C20 Fe1 C22 68.0(2)
C14 Fe1 C21 172.1(3)
C18 Fe1 C21 68.0(2)
C19 Fe1 C21 67.8(3)
C15 Fe1 C21 145.4(3)
C13 Fe1 C21 139.3(3)
C16 Fe1 C21 119.6(3)
C17 Fe1 C21 117.0(3)
C20 Fe1 C21 40.5(2)
C22 Fe1 C21 40.2(2)
C13 P1 C7 102.7(3)
C13 P1 C1 106.0(3)
C7 P1 C1 104.3(3)
C13 P1 Ni1 114.1(2)
C7 P1 Ni1 113.5(2)
C1 P1 Ni1 115.0(2)
C21 P2 C23 110.1(3)
C21 P2 C27 102.1(3)
C23 P2 C27 111.8(3)
C21 P2 Zn1 109.5(2)
C23 P2 Zn1 112.4(2)
C27 P2 Zn1 110.6(2)
C31 N1 Zn1 171.2(6)
C2 C1 C6 119.1(6)
C2 C1 P1 120.1(5)
C6 C1 P1 120.8(5)
C1 C2 C3 120.6(6)
C1 C2 H2 119.7
C3 C2 H2 119.7
C4 C3 C2 120.0(6)
C4 C3 H3 120.0
C2 C3 H3 120.0
C5 C4 C3 119.6(6)
C5 C4 H4 120.2
C3 C4 H4 120.2
C4 C5 C6 120.9(6)
C4 C5 H5 119.5
C6 C5 H5 119.5
C5 C6 C1 119.7(6)
C5 C6 H6 120.1
C1 C6 H6 120.1
C8 C7 C12 118.3(6)
C8 C7 P1 122.1(5)
C12 C7 P1 119.0(5)
C9 C8 C7 121.2(7)
C9 C8 H8 119.4
C7 C8 H8 119.4
C10 C9 C8 119.4(7)
C10 C9 H9 120.3
C8 C9 H9 120.3
C11 C10 C9 120.6(7)
C11 C10 H10 119.7
C9 C10 H10 119.7
C10 C11 C12 120.6(8)
C10 C11 H11 119.7
C12 C11 H11 119.7
C11 C12 C7 119.9(7)
C11 C12 H12 120.1
C7 C12 H12 120.1
C14 C13 C17 107.3(6)
C14 C13 P1 127.2(5)
C17 C13 P1 124.9(5)
C14 C13 Fe1 69.2(4)
C17 C13 Fe1 69.9(4)
P1 C13 Fe1 132.7(3)
C13 C14 C15 107.8(6)
C13 C14 Fe1 69.9(4)
C15 C14 Fe1 69.7(4)
C13 C14 H14 126.1
C15 C14 H14 126.1
Fe1 C14 H14 126.1
C16 C15 C14 108.0(7)
C16 C15 Fe1 70.1(4)
C14 C15 Fe1 69.4(4)
C16 C15 H15 126.0
C14 C15 H15 126.0
Fe1 C15 H15 126.0
C17 C16 C15 108.5(6)
C17 C16 Fe1 70.1(4)
C15 C16 Fe1 69.6(4)
C17 C16 H16 125.7
C15 C16 H16 125.7
Fe1 C16 H16 125.7
C16 C17 C13 108.4(6)
C16 C17 Fe1 69.8(4)
C13 C17 Fe1 69.4(4)
C16 C17 H17 125.8
C13 C17 H17 125.8
Fe1 C17 H17 125.8
C19 C18 C22 107.9(6)
C19 C18 Fe1 69.7(4)
C22 C18 Fe1 70.5(3)
C19 C18 H18 126.0
C22 C18 H18 126.0
Fe1 C18 H18 126.0
C20 C19 C18 108.5(6)
C20 C19 Fe1 70.5(4)
C18 C19 Fe1 69.5(4)
C20 C19 H19 125.8
C18 C19 H19 125.8
Fe1 C19 H19 125.8
C19 C20 C21 108.0(6)
C19 C20 Fe1 69.3(4)
C21 C20 Fe1 70.5(3)
C19 C20 H20 126.0
C21 C20 H20 126.0
Fe1 C20 H20 126.0
C22 C21 C20 107.6(5)
C22 C21 P2 119.9(5)
C20 C21 P2 130.1(5)
C22 C21 Fe1 69.3(3)
C20 C21 Fe1 69.0(3)
P2 C21 Fe1 140.7(3)
C18 C22 C21 108.1(6)
C18 C22 Fe1 68.9(3)
C21 C22 Fe1 70.5(3)
C18 C22 H22 126.0
C21 C22 H22 126.0
Fe1 C22 H22 126.0
C25 C23 C24 108.9(6)
C25 C23 C26 111.2(6)
C24 C23 C26 106.7(6)
C25 C23 P2 114.9(5)
C24 C23 P2 105.0(4)
C26 C23 P2 109.6(5)
C23 C24 H24A 109.5
C23 C24 H24B 109.5
H24A C24 H24B 109.5
C23 C24 H24C 109.5
H24A C24 H24C 109.5
H24B C24 H24C 109.5
C23 C25 H25A 109.5
C23 C25 H25B 109.5
H25A C25 H25B 109.5
C23 C25 H25C 109.5
H25A C25 H25C 109.5
H25B C25 H25C 109.5
C23 C26 H26A 109.5
C23 C26 H26B 109.5
H26A C26 H26B 109.5
C23 C26 H26C 109.5
H26A C26 H26C 109.5
H26B C26 H26C 109.5
C30 C27 C28 107.9(6)
C30 C27 C29 110.2(6)
C28 C27 C29 108.5(6)
C30 C27 P2 114.5(5)
C28 C27 P2 107.8(4)
C29 C27 P2 107.8(5)
C27 C28 H28A 109.5
C27 C28 H28B 109.5
H28A C28 H28B 109.5
C27 C28 H28C 109.5
H28A C28 H28C 109.5
H28B C28 H28C 109.5
C27 C29 H29A 109.5
C27 C29 H29B 109.5
H29A C29 H29B 109.5
C27 C29 H29C 109.5
H29A C29 H29C 109.5
H29B C29 H29C 109.5
C27 C30 H30A 109.5
C27 C30 H30B 109.5
H30A C30 H30B 109.5
C27 C30 H30C 109.5
H30A C30 H30C 109.5
H30B C30 H30C 109.5
N1 C31 Ni1 178.2(7)
C33 C32 Ni1 70.3(6)
C33 C32 H32A 116.6
Ni1 C32 H32A 116.6
C33 C32 H32B 116.6
Ni1 C32 H32B 116.6
H32A C32 H32B 113.6
C32 C33 C34 121(3)
C32 C33 Ni1 70.2(6)
C34 C33 Ni1 72.0(6)
C32 C33 H33A 118.5
C34 C33 H33A 118.5
Ni1 C33 H33A 118.5
C33 C34 C35 125.4(14)
C33 C34 Ni1 67.4(5)
C35 C34 Ni1 131.2(10)
C33 C34 H34A 108.8
C35 C34 H34A 108.8
Ni1 C34 H34A 108.8
C33' C32' Ni1 70.3(6)
C33' C32' H32C 116.6
Ni1 C32' H32C 116.6
C33' C32' H32D 116.6
Ni1 C32' H32D 116.6
H32C C32' H32D 113.6
C32' C33' C34' 122(3)
C32' C33' Ni1 70.3(6)
C34' C33' Ni1 72.0(6)
C32' C33' H33B 118.4
C34' C33' H33B 118.4
Ni1 C33' H33B 118.4
C33' C34' C35' 125.8(14)
C33' C34' Ni1 67.5(6)
C35' C34' Ni1 122.0(13)
C33' C34' H34B 111.6
C35' C34' H34B 111.6
Ni1 C34' H34B 111.6
C38 C37 C42 120.0
C38 C37 C36 120.9(19)
C42 C37 C36 119.0(19)
C37 C38 C39 120.0
C37 C38 H38 120.0
C39 C38 H38 120.0
C40 C39 C38 120.0
C40 C39 H39 120.0
C38 C39 H39 120.0
C39 C40 C41 120.0
C39 C40 H40 120.0
C41 C40 H40 120.0
C42 C41 C40 120.0
C42 C41 H41 120.0
C40 C41 H41 120.0
C41 C42 C37 120.0
C41 C42 H42 120.0
C37 C42 H42 120.0

loop_
_geom_bond_atom_site_label_1
_geom_bond_atom_site_label_2
_geom_bond_distance
Zn1 N1 2.013(6)
Zn1 Cl1 2.2415(17)
Zn1 Cl2 2.2581(18)
Zn1 P2 2.452(2)
Ni1 C31 1.859(8)
Ni1 C32 2.012(8)
Ni1 C32' 2.012(8)
Ni1 C33' 2.012(9)
Ni1 C33 2.013(9)
Ni1 C34' 2.072(10)
Ni1 C34 2.073(9)
Ni1 P1 2.1789(19)
Fe1 C14 2.043(6)
Fe1 C18 2.045(6)
Fe1 C19 2.048(7)
Fe1 C15 2.048(7)
Fe1 C13 2.053(6)
Fe1 C16 2.054(7)
Fe1 C17 2.059(6)
Fe1 C20 2.062(6)
Fe1 C22 2.067(6)
Fe1 C21 2.082(6)
P1 C13 1.809(7)
P1 C7 1.821(6)
P1 C1 1.826(6)
P2 C21 1.831(6)
P2 C23 1.881(6)
P2 C27 1.884(7)
N1 C31 1.157(8)
C1 C2 1.383(9)
C1 C6 1.403(8)
C2 C3 1.389(9)
C2 H2 0.9500
C3 C4 1.386(9)
C3 H3 0.9500
C4 C5 1.376(9)
C4 H4 0.9500
C5 C6 1.384(9)
C5 H5 0.9500
C6 H6 0.9500
C7 C8 1.391(9)
C7 C12 1.397(9)
C8 C9 1.390(10)
C8 H8 0.9500
C9 C10 1.371(11)
C9 H9 0.9500
C10 C11 1.367(11)
C10 H10 0.9500
C11 C12 1.391(10)
C11 H11 0.9500
C12 H12 0.9500
C13 C14 1.429(9)
C13 C17 1.431(9)
C14 C15 1.429(9)
C14 H14 1.0000
C15 C16 1.414(11)
C15 H15 1.0000
C16 C17 1.410(10)
C16 H16 1.0000
C17 H17 1.0000
C18 C19 1.424(9)
C18 C22 1.425(8)
C18 H18 1.0000
C19 C20 1.413(9)
C19 H19 1.0000
C20 C21 1.436(9)
C20 H20 1.0000
C21 C22 1.426(8)
C22 H22 1.0000
C23 C25 1.525(10)
C23 C24 1.544(10)
C23 C26 1.546(9)
C24 H24A 0.9800
C24 H24B 0.9800
C24 H24C 0.9800
C25 H25A 0.9800
C25 H25B 0.9800
C25 H25C 0.9800
C26 H26A 0.9800
C26 H26B 0.9800
C26 H26C 0.9800
C27 C30 1.529(10)
C27 C28 1.536(9)
C27 C29 1.545(9)
C28 H28A 0.9800
C28 H28B 0.9800
C28 H28C 0.9800
C29 H29A 0.9800
C29 H29B 0.9800
C29 H29C 0.9800
C30 H30A 0.9800
C30 H30B 0.9800
C30 H30C 0.9800
C32 C33 1.36(2)
C32 H32A 0.9900
C32 H32B 0.9900
C33 C34 1.418(14)
C33 H33A 1.0000
C34 C35 1.419(14)
C34 H34A 1.0000
C35 H35A 0.9800
C35 H35B 0.9800
C35 H35C 0.9800
C32' C33' 1.36(2)
C32' H32C 0.9900
C32' H32D 0.9900
C33' C34' 1.417(15)
C33' H33B 1.0000
C34' C35' 1.419(14)
C34' H34B 1.0000
C35' H35D 0.9800
C35' H35E 0.9800
C35' H35F 0.9800
C36 C37 1.67(3)
C36 H36A 0.9800
C36 H36B 0.9800
C36 H36C 0.9800
C37 C38 1.3900
C37 C42 1.3900
C38 C39 1.3900
C38 H38 0.9500
C39 C40 1.3900
C39 H39 0.9500
C40 C41 1.3900
C40 H40 0.9500
C41 C42 1.3900
C41 H41 0.9500
C42 H42 0.9500

loop_
_geom_torsion_atom_site_label_1
_geom_torsion_atom_site_label_2
_geom_torsion_atom_site_label_3
_geom_torsion_atom_site_label_4
_geom_torsion
C31 Ni1 P1 C13 57.2(3)
C32 Ni1 P1 C13 -122.5(19)
C32' Ni1 P1 C13 -123(2)
C33' Ni1 P1 C13 -137.0(8)
C33 Ni1 P1 C13 -108.6(6)
C34' Ni1 P1 C13 -69.3(15)
C34 Ni1 P1 C13 -163.6(12)
C31 Ni1 P1 C7 174.3(3)
C32 Ni1 P1 C7 -5.3(19)
C32' Ni1 P1 C7 -6(2)
C33' Ni1 P1 C7 -19.9(8)
C33 Ni1 P1 C7 8.6(7)
C34' Ni1 P1 C7 47.9(15)
C34 Ni1 P1 C7 -46.4(12)
C31 Ni1 P1 C1 -65.7(3)
C32 Ni1 P1 C1 114.7(19)
C32' Ni1 P1 C1 114(2)
C33' Ni1 P1 C1 100.1(8)
C33 Ni1 P1 C1 128.6(6)
C34' Ni1 P1 C1 167.9(15)
C34 Ni1 P1 C1 73.6(12)
N1 Zn1 P2 C21 47.0(3)
Cl1 Zn1 P2 C21 165.5(2)
Cl2 Zn1 P2 C21 -64.9(2)
N1 Zn1 P2 C23 -75.6(3)
Cl1 Zn1 P2 C23 42.9(2)
Cl2 Zn1 P2 C23 172.5(2)
N1 Zn1 P2 C27 158.7(3)
Cl1 Zn1 P2 C27 -82.8(2)
Cl2 Zn1 P2 C27 46.9(2)
Cl1 Zn1 N1 C31 -164(4)
Cl2 Zn1 N1 C31 75(4)
P2 Zn1 N1 C31 -42(4)
C13 P1 C1 C2 -106.2(5)
C7 P1 C1 C2 145.8(5)
Ni1 P1 C1 C2 20.8(5)
C13 P1 C1 C6 73.9(5)
C7 P1 C1 C6 -34.1(5)
Ni1 P1 C1 C6 -159.1(4)
C6 C1 C2 C3 -0.9(9)
P1 C1 C2 C3 179.2(5)
C1 C2 C3 C4 0.2(10)
C2 C3 C4 C5 -0.2(10)
C3 C4 C5 C6 0.9(10)
C4 C5 C6 C1 -1.5(9)
C2 C1 C6 C5 1.5(9)
P1 C1 C6 C5 -178.6(5)
C13 P1 C7 C8 -153.8(5)
C1 P1 C7 C8 -43.3(6)
Ni1 P1 C7 C8 82.6(6)
C13 P1 C7 C12 35.3(6)
C1 P1 C7 C12 145.7(5)
Ni1 P1 C7 C12 -88.4(6)
C12 C7 C8 C9 0.0(10)
P1 C7 C8 C9 -171.1(5)
C7 C8 C9 C10 2.1(11)
C8 C9 C10 C11 -2.4(11)
C9 C10 C11 C12 0.6(12)
C10 C11 C12 C7 1.4(12)
C8 C7 C12 C11 -1.7(10)
P1 C7 C12 C11 169.7(6)
C7 P1 C13 C14 53.5(6)
C1 P1 C13 C14 -55.6(6)
Ni1 P1 C13 C14 176.8(5)
C7 P1 C13 C17 -116.8(5)
C1 P1 C13 C17 134.0(5)
Ni1 P1 C13 C17 6.4(6)
C7 P1 C13 Fe1 148.9(4)
C1 P1 C13 Fe1 39.8(5)
Ni1 P1 C13 Fe1 -87.8(5)
C18 Fe1 C13 C14 82.2(4)
C19 Fe1 C13 C14 41.6(6)
C15 Fe1 C13 C14 -38.0(4)
C16 Fe1 C13 C14 -81.6(4)
C17 Fe1 C13 C14 -118.6(5)
C20 Fe1 C13 C14 -107(4)
C22 Fe1 C13 C14 127.2(4)
C21 Fe1 C13 C14 167.9(4)
C14 Fe1 C13 C17 118.6(5)
C18 Fe1 C13 C17 -159.2(4)
C19 Fe1 C13 C17 160.1(4)
C15 Fe1 C13 C17 80.5(4)
C16 Fe1 C13 C17 37.0(4)
C20 Fe1 C13 C17 11(4)
C22 Fe1 C13 C17 -114.2(4)
C21 Fe1 C13 C17 -73.5(5)
C14 Fe1 C13 P1 -122.0(6)
C18 Fe1 C13 P1 -39.8(6)
C19 Fe1 C13 P1 -80.4(6)
C15 Fe1 C13 P1 -160.0(6)
C16 Fe1 C13 P1 156.5(6)
C17 Fe1 C13 P1 119.5(7)
C20 Fe1 C13 P1 131(3)
C22 Fe1 C13 P1 5.2(6)
C21 Fe1 C13 P1 46.0(6)
C17 C13 C14 C15 -0.1(7)
P1 C13 C14 C15 -171.8(5)
Fe1 C13 C14 C15 59.7(5)
C17 C13 C14 Fe1 -59.8(4)
P1 C13 C14 Fe1 128.5(5)
C18 Fe1 C14 C13 -113.0(4)
C19 Fe1 C14 C13 -155.3(4)
C15 Fe1 C14 C13 118.8(6)
C16 Fe1 C14 C13 81.4(4)
C17 Fe1 C14 C13 38.1(4)
C20 Fe1 C14 C13 173.9(4)
C22 Fe1 C14 C13 -78.6(5)
C21 Fe1 C14 C13 -95.3(19)
C18 Fe1 C14 C15 128.2(5)
C19 Fe1 C14 C15 85.8(5)
C13 Fe1 C14 C15 -118.8(6)
C16 Fe1 C14 C15 -37.5(5)
C17 Fe1 C14 C15 -80.8(5)
C20 Fe1 C14 C15 55.0(6)
C22 Fe1 C14 C15 162.6(4)
C21 Fe1 C14 C15 145.8(18)
C13 C14 C15 C16 -0.1(8)
Fe1 C14 C15 C16 59.7(5)
C13 C14 C15 Fe1 -59.8(4)
C14 Fe1 C15 C16 -119.2(6)
C18 Fe1 C15 C16 171.6(4)
C19 Fe1 C15 C16 135.6(4)
C13 Fe1 C15 C16 -81.2(5)
C17 Fe1 C15 C16 -37.2(4)
C20 Fe1 C15 C16 94.7(5)
C22 Fe1 C15 C16 173.6(10)
C21 Fe1 C15 C16 68.6(7)
C18 Fe1 C15 C14 -69.2(5)
C19 Fe1 C15 C14 -105.3(5)
C13 Fe1 C15 C14 38.0(4)
C16 Fe1 C15 C14 119.2(6)
C17 Fe1 C15 C14 82.0(5)
C20 Fe1 C15 C14 -146.1(4)
C22 Fe1 C15 C14 -67.3(13)
C21 Fe1 C15 C14 -172.2(4)
C14 C15 C16 C17 0.3(8)
Fe1 C15 C16 C17 59.5(5)
C14 C15 C16 Fe1 -59.2(5)
C14 Fe1 C16 C17 -81.7(4)
C18 Fe1 C16 C17 -146.3(10)
C19 Fe1 C16 C17 -178.9(4)
C15 Fe1 C16 C17 -119.7(6)
C13 Fe1 C16 C17 -37.6(4)
C20 Fe1 C16 C17 140.6(4)
C22 Fe1 C16 C17 63.8(8)
C21 Fe1 C16 C17 97.8(4)
C14 Fe1 C16 C15 38.0(4)
C18 Fe1 C16 C15 -26.6(13)
C19 Fe1 C16 C15 -59.2(5)
C13 Fe1 C16 C15 82.1(4)
C17 Fe1 C16 C15 119.7(6)
C20 Fe1 C16 C15 -99.8(4)
C22 Fe1 C16 C15 -176.6(5)
C21 Fe1 C16 C15 -142.5(4)
C15 C16 C17 C13 -0.3(8)
Fe1 C16 C17 C13 58.8(4)
C15 C16 C17 Fe1 -59.2(5)
C14 C13 C17 C16 0.3(7)
P1 C13 C17 C16 172.2(5)
Fe1 C13 C17 C16 -59.1(5)
C14 C13 C17 Fe1 59.3(4)
P1 C13 C17 Fe1 -128.7(5)
C14 Fe1 C17 C16 81.6(4)
C18 Fe1 C17 C16 162.0(5)
C19 Fe1 C17 C16 4.0(14)
C15 Fe1 C17 C16 37.4(4)
C13 Fe1 C17 C16 119.8(6)
C20 Fe1 C17 C16 -59.0(6)
C22 Fe1 C17 C16 -151.1(4)
C21 Fe1 C17 C16 -104.8(4)
C14 Fe1 C17 C13 -38.2(4)
C18 Fe1 C17 C13 42.2(7)
C19 Fe1 C17 C13 -115.8(11)
C15 Fe1 C17 C13 -82.4(4)
C16 Fe1 C17 C13 -119.8(6)
C20 Fe1 C17 C13 -178.8(4)
C22 Fe1 C17 C13 89.1(4)
C21 Fe1 C17 C13 135.4(4)
C14 Fe1 C18 C19 -101.4(4)
C15 Fe1 C18 C19 -62.2(5)
C13 Fe1 C18 C19 -143.4(4)
C16 Fe1 C18 C19 -41.3(12)
C17 Fe1 C18 C19 -172.6(5)
C20 Fe1 C18 C19 37.3(4)
C22 Fe1 C18 C19 118.5(5)
C21 Fe1 C18 C19 81.2(4)
C14 Fe1 C18 C22 140.0(4)
C19 Fe1 C18 C22 -118.5(5)
C15 Fe1 C18 C22 179.3(4)
C13 Fe1 C18 C22 98.0(4)
C16 Fe1 C18 C22 -159.8(10)
C17 Fe1 C18 C22 68.9(7)
C20 Fe1 C18 C22 -81.3(4)
C21 Fe1 C18 C22 -37.4(4)
C22 C18 C19 C20 0.6(7)
Fe1 C18 C19 C20 -59.9(5)
C22 C18 C19 Fe1 60.5(4)
C14 Fe1 C19 C20 -149.5(4)
C18 Fe1 C19 C20 119.4(5)
C15 Fe1 C19 C20 -107.8(4)
C13 Fe1 C19 C20 -176.7(4)
C16 Fe1 C19 C20 -73.2(5)
C17 Fe1 C19 C20 -76.5(12)
C22 Fe1 C19 C20 81.4(4)
C21 Fe1 C19 C20 37.9(4)
C14 Fe1 C19 C18 91.1(4)
C15 Fe1 C19 C18 132.8(4)
C13 Fe1 C19 C18 63.9(6)
C16 Fe1 C19 C18 167.4(4)
C17 Fe1 C19 C18 164.1(11)
C20 Fe1 C19 C18 -119.4(6)
C22 Fe1 C19 C18 -38.0(4)
C21 Fe1 C19 C18 -81.5(4)
C18 C19 C20 C21 -0.7(7)
Fe1 C19 C20 C21 -60.1(4)
C18 C19 C20 Fe1 59.4(5)
C14 Fe1 C20 C19 48.9(6)
C18 Fe1 C20 C19 -37.8(4)
C15 Fe1 C20 C19 83.6(5)
C13 Fe1 C20 C19 151(3)
C16 Fe1 C20 C19 126.4(4)
C17 Fe1 C20 C19 161.9(4)
C22 Fe1 C20 C19 -81.6(4)
C21 Fe1 C20 C19 -119.0(5)
C14 Fe1 C20 C21 167.8(4)
C18 Fe1 C20 C21 81.2(4)
C19 Fe1 C20 C21 119.0(5)
C15 Fe1 C20 C21 -157.4(4)
C13 Fe1 C20 C21 -90(4)
C16 Fe1 C20 C21 -114.6(4)
C17 Fe1 C20 C21 -79.1(5)
C22 Fe1 C20 C21 37.4(3)
C19 C20 C21 C22 0.6(7)
Fe1 C20 C21 C22 -58.8(4)
C19 C20 C21 P2 -161.2(5)
Fe1 C20 C21 P2 139.4(5)
C19 C20 C21 Fe1 59.4(4)
C23 P2 C21 C22 143.3(5)
C27 P2 C21 C22 -97.9(5)
Zn1 P2 C21 C22 19.3(5)
C23 P2 C21 C20 -56.8(6)
C27 P2 C21 C20 62.0(6)
Zn1 P2 C21 C20 179.2(5)
C23 P2 C21 Fe1 49.9(6)
C27 P2 C21 Fe1 168.7(5)
Zn1 P2 C21 Fe1 -74.1(5)
C14 Fe1 C21 C22 19(2)
C18 Fe1 C21 C22 37.7(4)
C19 Fe1 C21 C22 81.8(4)
C15 Fe1 C21 C22 158.9(5)
C13 Fe1 C21 C22 -66.9(5)
C16 Fe1 C21 C22 -157.2(4)
C17 Fe1 C21 C22 -111.5(4)
C20 Fe1 C21 C22 119.4(5)
C14 Fe1 C21 C20 -100.1(19)
C18 Fe1 C21 C20 -81.7(4)
C19 Fe1 C21 C20 -37.6(4)
C15 Fe1 C21 C20 39.6(6)
C13 Fe1 C21 C20 173.7(4)
C16 Fe1 C21 C20 83.4(4)
C17 Fe1 C21 C20 129.1(4)
C22 Fe1 C21 C20 -119.4(5)
C14 Fe1 C21 P2 131.6(17)
C18 Fe1 C21 P2 150.0(6)
C19 Fe1 C21 P2 -165.8(6)
C15 Fe1 C21 P2 -88.7(7)
C13 Fe1 C21 P2 45.4(7)
C16 Fe1 C21 P2 -44.9(7)
C17 Fe1 C21 P2 0.8(6)
C20 Fe1 C21 P2 -128.3(7)
C22 Fe1 C21 P2 112.4(7)
C19 C18 C22 C21 -0.2(7)
Fe1 C18 C22 C21 59.8(4)
C19 C18 C22 Fe1 -60.0(4)
C20 C21 C22 C18 -0.3(7)
P2 C21 C22 C18 163.7(4)
Fe1 C21 C22 C18 -58.8(4)
C20 C21 C22 Fe1 58.6(4)
P2 C21 C22 Fe1 -137.4(4)
C14 Fe1 C22 C18 -57.2(5)
C19 Fe1 C22 C18 38.2(4)
C15 Fe1 C22 C18 -2.5(13)
C13 Fe1 C22 C18 -101.9(4)
C16 Fe1 C22 C18 168.2(6)
C17 Fe1 C22 C18 -147.7(4)
C20 Fe1 C22 C18 81.7(4)
C21 Fe1 C22 C18 119.3(5)
C14 Fe1 C22 C21 -176.5(4)
C18 Fe1 C22 C21 -119.3(5)
C19 Fe1 C22 C21 -81.2(4)
C15 Fe1 C22 C21 -121.8(11)
C13 Fe1 C22 C21 138.8(4)
C16 Fe1 C22 C21 48.9(8)
C17 Fe1 C22 C21 93.0(4)
C20 Fe1 C22 C21 -37.7(4)
C21 P2 C23 C25 39.1(6)
C27 P2 C23 C25 -73.6(6)
Zn1 P2 C23 C25 161.4(5)
C21 P2 C23 C24 -80.5(5)
C27 P2 C23 C24 166.7(4)
Zn1 P2 C23 C24 41.7(5)
C21 P2 C23 C26 165.2(5)
C27 P2 C23 C26 52.5(6)
Zn1 P2 C23 C26 -72.5(5)
C21 P2 C27 C30 -78.3(5)
C23 P2 C27 C30 39.3(6)
Zn1 P2 C27 C30 165.3(4)
C21 P2 C27 C28 41.8(5)
C23 P2 C27 C28 159.4(5)
Zn1 P2 C27 C28 -74.6(5)
C21 P2 C27 C29 158.7(4)
C23 P2 C27 C29 -83.7(5)
Zn1 P2 C27 C29 42.3(5)
Zn1 N1 C31 Ni1 -124(19)
C32 Ni1 C31 N1 -60(23)
C32' Ni1 C31 N1 -59(23)
C33' Ni1 C31 N1 -47(21)
C33 Ni1 C31 N1 -73(21)
C34' Ni1 C31 N1 -72(21)
C34 Ni1 C31 N1 -47(21)
P1 Ni1 C31 N1 121(21)
C31 Ni1 C32 C33 -15(10)
C32' Ni1 C32 C33 -21(52)
C33' Ni1 C32 C33 -31.3(12)
C34' Ni1 C32 C33 -4(2)
C34 Ni1 C32 C33 -29.1(19)
P1 Ni1 C32 C33 163(2)
Ni1 C32 C33 C34 53(2)
C31 Ni1 C33 C32 176(3)
C32' Ni1 C33 C32 3(7)
C33' Ni1 C33 C32 90(4)
C34' Ni1 C33 C32 174(3)
C34 Ni1 C33 C32 134(3)
P1 Ni1 C33 C32 -22(3)
C31 Ni1 C33 C34 41.3(10)
C32 Ni1 C33 C34 -134(3)
C32' Ni1 C33 C34 -132(4)
C33' Ni1 C33 C34 -44.6(13)
C34' Ni1 C33 C34 39.9(10)
P1 Ni1 C33 C34 -156.6(6)
C32 C33 C34 C35 -177(2)
Ni1 C33 C34 C35 -125.4(14)
C32 C33 C34 Ni1 -52(2)
C31 Ni1 C34 C33 -148.4(8)
C32 Ni1 C34 C33 28(2)
C32' Ni1 C34 C33 28(2)
C33' Ni1 C34 C33 31.5(14)
C34' Ni1 C34 C33 -67.9(15)
P1 Ni1 C34 C33 71.8(15)
C31 Ni1 C34 C35 -30.3(15)
C32 Ni1 C34 C35 146(2)
C32' Ni1 C34 C35 146(3)
C33' Ni1 C34 C35 150(2)
C33 Ni1 C34 C35 118.1(18)
C34' Ni1 C34 C35 50.2(17)
P1 Ni1 C34 C35 -170.1(12)
C31 Ni1 C32' C33' 16(10)
C32 Ni1 C32' C33' -168(57)
C33 Ni1 C32' C33' 34.4(13)
C34' Ni1 C32' C33' 29(2)
C34 Ni1 C32' C33' 2.9(19)
P1 Ni1 C32' C33' -164(2)
Ni1 C32' C33' C34' -53(2)
C31 Ni1 C33' C32' -174(4)
C32 Ni1 C33' C32' 1(6)
C33 Ni1 C33' C32' -65(4)
C34' Ni1 C33' C32' -134(3)
C34 Ni1 C33' C32' -174(4)
P1 Ni1 C33' C32' 23(3)
C31 Ni1 C33' C34' -39.9(11)
C32 Ni1 C33' C34' 136(3)
C32' Ni1 C33' C34' 134(3)
C33 Ni1 C33' C34' 69.2(18)
C34 Ni1 C33' C34' -40.0(12)
P1 Ni1 C33' C34' 157.0(7)
C32' C33' C34' C35' 166(2)
Ni1 C33' C34' C35' 114.1(16)
C32' C33' C34' Ni1 52(2)
C31 Ni1 C34' C33' 147.7(9)
C32 Ni1 C34' C33' -30(2)
C32' Ni1 C34' C33' -28(2)
C33 Ni1 C34' C33' -33.4(12)
C34 Ni1 C34' C33' 47.2(12)
P1 Ni1 C34' C33' -84.8(17)
C31 Ni1 C34' C35' 28.5(15)
C32 Ni1 C34' C35' -149(3)
C32' Ni1 C34' C35' -148(3)
C33' Ni1 C34' C35' -119.2(17)
C33 Ni1 C34' C35' -152.6(18)
C34 Ni1 C34' C35' -71.9(19)
P1 Ni1 C34' C35' 156.0(15)
C42 C37 C38 C39 0.0
C36 C37 C38 C39 -176(2)
C37 C38 C39 C40 0.0
C38 C39 C40 C41 0.0
C39 C40 C41 C42 0.0
C40 C41 C42 C37 0.0
C38 C37 C42 C41 0.0
C36 C37 C42 C41 176(2)
